data_2236834
loop_
_publ_author_name
'Kozlowska, Mariana'
'Rodziewicz, Pawel'
'Brus, Diana Malgorzata'
'Czyrko, Justyna'
'Brzezinski, Krzysztof'

_publ_section_title
;
 Tris(1,10-phenanthroline-\k^2^<i>N</i>,<i>N</i>')ruthenium(II)
 bis(perchlorate)
;
_journal_coeditor_code BX2430
_journal_issue 12
_journal_name_full 'Acta Crystallographica Section E'
_journal_page_first m1570
_journal_page_last m1571
_journal_paper_doi 10.1107/S1600536812048428
_journal_volume 68
_journal_year 2012
_chemical_formula_iupac '[Ru (C12 H8 N2)3] (Cl O4)2'
_chemical_formula_moiety 'C36 H24 N6 Ru 2+, 2(Cl O4 -)'
_chemical_formula_sum 'C36 H24 Cl2 N6 O8 Ru'
_chemical_formula_weight 840.57
_chemical_name_systematic
;
Tris(1,10-phenanthroline-\k^2^<i>N</i>,<i>N</i>')ruthenium(II) bis(perchlorate)
;
_space_group_IT_number 15
_symmetry_cell_setting monoclinic
_symmetry_space_group_name_Hall '-C 2yc'
_symmetry_space_group_name_H-M 'C 1 2/c 1'
_atom_sites_solution_hydrogens geom
_atom_sites_solution_primary direct
_atom_sites_solution_secondary difmap
_cell_angle_alpha 90.00
_cell_angle_beta 102.22(3)
_cell_angle_gamma 90.00
_cell_formula_units_Z 8
_cell_length_a 35.408(7)
_cell_length_b 16.106(3)
_cell_length_c 12.056(2)
_cell_measurement_reflns_used 28661
_cell_measurement_temperature 100(2)
_cell_measurement_theta_max 26.31
_cell_measurement_theta_min 2.60
_cell_volume 6720(2)
_computing_cell_refinement 'CrysAlis PRO (Agilent, 2011)'
_computing_data_collection 'CrysAlis PRO (Agilent, 2011)'
_computing_data_reduction 'CrysAlis PRO (Agilent, 2011)'
_computing_molecular_graphics 'ORTEP-3 (Farrugia, 2012)'
_computing_publication_material 'SHELXL97 (Sheldrick, 2008)'
_computing_structure_refinement 'SHELXL97 (Sheldrick, 2008)'
_computing_structure_solution 'SHELXD (Sheldrick, 2008)'
_diffrn_ambient_temperature 100(2)
_diffrn_detector_area_resol_mean 10.4052
_diffrn_measured_fraction_theta_full 0.999
_diffrn_measured_fraction_theta_max 0.999
_diffrn_measurement_device_type 'Agilent SuperNova (Dual, Cu at zero, Atlas)'
_diffrn_measurement_method '\w scans'
_diffrn_radiation_monochromator mirror
_diffrn_radiation_source 'SuperNova (Mo) X-ray Source'
_diffrn_radiation_type MoK\a
_diffrn_radiation_wavelength 0.71073
_diffrn_reflns_av_R_equivalents 0.0387
_diffrn_reflns_av_sigmaI/netI 0.0322
_diffrn_reflns_limit_h_max 44
_diffrn_reflns_limit_h_min -44
_diffrn_reflns_limit_k_max 20
_diffrn_reflns_limit_k_min -20
_diffrn_reflns_limit_l_max 15
_diffrn_reflns_limit_l_min -14
_diffrn_reflns_number 28067
_diffrn_reflns_theta_full 26.38
_diffrn_reflns_theta_max 26.38
_diffrn_reflns_theta_min 2.79
_exptl_absorpt_coefficient_mu 0.691
_exptl_absorpt_correction_T_max 1.00000
_exptl_absorpt_correction_T_min 0.85902
_exptl_absorpt_correction_type multi-scan
_exptl_absorpt_process_details
;
(CrysAlis PRO; Agilent, 2011)
;
_exptl_crystal_colour red
_exptl_crystal_density_diffrn 1.662
_exptl_crystal_density_method 'not measured'
_exptl_crystal_description plate
_exptl_crystal_F_000 3392
_exptl_crystal_size_max 0.22
_exptl_crystal_size_mid 0.19
_exptl_crystal_size_min 0.10
_refine_diff_density_max 2.552
_refine_diff_density_min -1.217
_refine_ls_extinction_method none
_refine_ls_goodness_of_fit_ref 1.041
_refine_ls_hydrogen_treatment constr
_refine_ls_matrix_type full
_refine_ls_number_parameters 545
_refine_ls_number_reflns 6867
_refine_ls_number_restraints 181
_refine_ls_restrained_S_all 1.042
_refine_ls_R_factor_all 0.0892
_refine_ls_R_factor_gt 0.0711
_refine_ls_shift/su_max 0.001
_refine_ls_shift/su_mean 0.000
_refine_ls_structure_factor_coef Fsqd
_refine_ls_weighting_details 'calc w=1/[\s^2^(Fo^2^)+(0.1194P)^2^+53.7304P] where P=(Fo^2^+2Fc^2^)/3'
_refine_ls_weighting_scheme calc
_refine_ls_wR_factor_gt 0.1988
_refine_ls_wR_factor_ref 0.2183
_reflns_number_gt 5365
_reflns_number_total 6867
_reflns_threshold_expression I>2sigma(I)
_cod_data_source_file bx2430.cif
_cod_data_source_block I
_cod_original_sg_symbol_H-M 'C 2/c'
_cod_database_code 2236834
_cod_database_fobs_code 2236834

loop_
_symmetry_equiv_pos_as_xyz
'x, y, z'
'-x, y, -z+1/2'
'x+1/2, y+1/2, z'
'-x+1/2, y+1/2, -z+1/2'
'-x, -y, -z'
'x, -y, z-1/2'
'-x+1/2, -y+1/2, -z'
'x+1/2, -y+1/2, z-1/2'

loop_
_atom_site_type_symbol
_atom_site_label
_atom_site_fract_x
_atom_site_fract_y
_atom_site_fract_z
_atom_site_U_iso_or_equiv
_atom_site_adp_type
_atom_site_calc_flag
_atom_site_refinement_flags
_atom_site_occupancy
_atom_site_symmetry_multiplicity
_atom_site_disorder_assembly
_atom_site_disorder_group
Cl ClA 0.5000 0.08518(12) 1.2500 0.0409(4) Uani d S 1 2 . .
O O1A 0.4920(2) 0.0360(6) 1.1532(7) 0.137(4) Uani d . 1 1 . .
O O2A 0.53245(17) 0.1346(4) 1.2483(7) 0.098(2) Uani d . 1 1 . .
Cl ClBA 0.49125(14) 0.4508(3) 0.7332(5) 0.0377(19) Uani d PDU 0.302(6) 1 . 1
O O1BA 0.45000(16) 0.4625(5) 0.7094(9) 0.048(3) Uani d PDU 0.302(6) 1 . 1
O O2BA 0.5065(3) 0.4809(5) 0.6390(9) 0.062(5) Uani d PDU 0.302(6) 1 . 1
O O3BA 0.5000 0.3639(3) 0.7500 0.060(3) Uani d SPDU 0.605(13) 2 . 1
O O4BA 0.5085(3) 0.4961(5) 0.8342(8) 0.064(5) Uani d PDU 0.302(6) 1 . 1
Cl ClBB 0.5000 0.4583(5) 0.7500 0.032(2) Uani d SPDU 0.395(13) 2 . 2
O O1BB 0.5200(4) 0.5161(10) 0.8333(10) 0.046(4) Uani d PDU 0.198(6) 1 . 2
O O2BB 0.4835(3) 0.3927(7) 0.8057(11) 0.035(4) Uani d PDU 0.198(6) 1 . 2
O O3BB 0.5266(3) 0.4238(8) 0.6871(10) 0.044(4) Uani d PDU 0.198(6) 1 . 2
O O4BB 0.4697(3) 0.5022(12) 0.6740(12) 0.047(4) Uani d PDU 0.198(6) 1 . 2
Cl ClCA 0.26318(8) 0.5086(2) 0.4468(2) 0.0435(11) Uani d PDU 0.552(10) 1 A 1
O O1CA 0.2538(2) 0.5648(4) 0.3520(5) 0.064(3) Uiso d PD 0.552(10) 1 A 1
O O2CA 0.23054(19) 0.5010(6) 0.4998(7) 0.277(19) Uiso d PD 0.552(10) 1 A 1
O O3CA 0.2726(3) 0.4284(3) 0.4073(7) 0.091(4) Uiso d PD 0.552(10) 1 A 1
O O4CA 0.29584(19) 0.5403(5) 0.5278(6) 0.092(4) Uiso d PD 0.552(10) 1 A 1
Cl ClCB 0.2615(2) 0.5258(6) 0.4462(7) 0.166(5) Uani d PDU 0.448(10) 1 A 2
O O1CB 0.2576(6) 0.6144(5) 0.4546(17) 0.149(9) Uiso d PD 0.448(10) 1 A 2
O O2CB 0.2292(2) 0.4858(6) 0.4795(8) 0.049(3) Uiso d PD 0.448(10) 1 A 2
O O3CB 0.2619(4) 0.5039(12) 0.3306(8) 0.212(14) Uiso d PD 0.448(10) 1 A 2
O O4CB 0.2969(2) 0.4984(13) 0.5192(13) 0.117(6) Uiso d PD 0.448(10) 1 A 2
Ru Ru1 0.379433(12) 0.21680(3) 0.62688(4) 0.03927(19) Uani d . 1 1 . .
N N8 0.42571(13) 0.2140(3) 0.7640(4) 0.0407(11) Uani d . 1 1 . .
N N36 0.33253(14) 0.2267(3) 0.4936(5) 0.0455(12) Uani d . 1 1 . .
N N29 0.40257(13) 0.2905(3) 0.5175(4) 0.0404(11) Uani d . 1 1 . .
N N22 0.35194(13) 0.1363(4) 0.7156(4) 0.0475(12) Uani d . 1 1 . .
C C26 0.33993(17) -0.0117(5) 0.7393(6) 0.0522(16) Uani d . 1 1 . .
N N1 0.36793(14) 0.3206(4) 0.7139(5) 0.0515(13) Uani d . 1 1 . .
C C31 0.44900(18) 0.3752(4) 0.4513(6) 0.0509(15) Uani d . 1 1 . .
H H31 0.4740 0.3998 0.4661 0.061 Uiso calc R 1 1 . .
C C25 0.31696(19) 0.0092(5) 0.8174(6) 0.0602(19) Uani d . 1 1 . .
H H25 0.3044 -0.0332 0.8510 0.072 Uiso calc R 1 1 . .
C C17 0.42222(17) 0.0127(4) 0.4478(5) 0.0454(13) Uani d . 1 1 . .
H H17 0.4373 0.0055 0.3921 0.054 Uiso calc R 1 1 . .
C C7 0.42374(17) 0.2736(4) 0.8443(5) 0.0468(15) Uani d . 1 1 . .
C C16 0.41419(14) 0.0922(4) 0.4812(4) 0.0360(11) Uani d . 1 1 . .
H H16 0.4239 0.1385 0.4470 0.043 Uiso calc R 1 1 . .
N N15 0.39328(12) 0.1058(3) 0.5599(4) 0.0367(10) Uani d . 1 1 . .
C C35 0.33975(18) 0.2702(4) 0.4047(6) 0.0510(16) Uani d . 1 1 . .
C C30 0.43730(16) 0.3264(3) 0.5347(5) 0.0403(12) Uani d . 1 1 . .
H H30 0.4547 0.3187 0.6056 0.048 Uiso calc R 1 1 . .
C C27 0.3471(2) -0.0933(5) 0.7063(6) 0.0586(18) Uani d . 1 1 . .
H H27 0.3358 -0.1384 0.7386 0.070 Uiso calc R 1 1 . .
C C11 0.4786(2) 0.2177(4) 0.9732(5) 0.0539(17) Uani d . 1 1 . .
H H11 0.4967 0.2179 1.0437 0.065 Uiso calc R 1 1 . .
C C37 0.29761(16) 0.1926(4) 0.4833(7) 0.0560(17) Uani d . 1 1 . .
H H37 0.2924 0.1608 0.5448 0.067 Uiso calc R 1 1 . .
C C39 0.2751(2) 0.2466(6) 0.2965(8) 0.077(2) Uani d U 1 1 . .
H H39 0.2554 0.2533 0.2301 0.093 Uiso calc R 1 1 . .
C C12 0.4499(2) 0.2781(4) 0.9494(6) 0.0521(17) Uani d . 1 1 . .
C C40 0.3120(2) 0.2835(5) 0.3033(7) 0.066(2) Uani d . 1 1 . .
C C21 0.35678(15) 0.0539(4) 0.6894(5) 0.0441(13) Uani d . 1 1 . .
C C41 0.3230(3) 0.3303(6) 0.2160(8) 0.084(3) Uani d . 1 1 . .
H H41 0.3045 0.3397 0.1476 0.101 Uiso calc R 1 1 . .
C C18 0.40855(18) -0.0547(4) 0.4948(6) 0.0501(15) Uani d . 1 1 . .
H H18 0.4141 -0.1092 0.4724 0.060 Uiso calc R 1 1 . .
C C14 0.4168(2) 0.4011(5) 0.9966(7) 0.067(2) Uani d . 1 1 . .
H H14 0.4150 0.4452 1.0476 0.080 Uiso calc R 1 1 . .
C C2 0.33910(19) 0.3754(5) 0.6835(8) 0.063(2) Uani d . 1 1 . .
H H2 0.3223 0.3709 0.6111 0.076 Uiso calc R 1 1 . .
C C4 0.3582(2) 0.4498(5) 0.8596(8) 0.071(2) Uani d . 1 1 . .
H H4 0.3542 0.4937 0.9083 0.086 Uiso calc R 1 1 . .
C C9 0.45398(16) 0.1585(4) 0.7900(5) 0.0444(13) Uani d . 1 1 . .
H H9 0.4562 0.1173 0.7354 0.053 Uiso calc R 1 1 . .
C C13 0.4454(2) 0.3449(5) 1.0251(6) 0.063(2) Uani d . 1 1 . .
H H13 0.4628 0.3493 1.0964 0.075 Uiso calc R 1 1 . .
C C6 0.39295(17) 0.3319(4) 0.8162(6) 0.0493(15) Uani d . 1 1 . .
C C19 0.38602(16) -0.0429(4) 0.5768(5) 0.0451(14) Uani d . 1 1 . .
C C20 0.37928(14) 0.0384(4) 0.6065(5) 0.0380(12) Uani d . 1 1 . .
C C38 0.26831(19) 0.2015(5) 0.3861(8) 0.067(2) Uani d U 1 1 . .
H H38 0.2438 0.1764 0.3825 0.081 Uiso calc R 1 1 . .
C C24 0.31276(18) 0.0892(5) 0.8445(6) 0.0612(19) Uani d . 1 1 . .
H H24 0.2978 0.1032 0.8985 0.073 Uiso calc R 1 1 . .
C C42 0.3588(3) 0.3619(6) 0.2264(8) 0.079(2) Uani d . 1 1 . .
H H42 0.3651 0.3920 0.1649 0.095 Uiso calc R 1 1 . .
C C33 0.3874(2) 0.3510(4) 0.3275(6) 0.0586(17) Uani d . 1 1 . .
C C23 0.33056(17) 0.1525(5) 0.7930(6) 0.0581(18) Uani d . 1 1 . .
H H23 0.3273 0.2085 0.8137 0.070 Uiso calc R 1 1 . .
C C28 0.3692(2) -0.1095(4) 0.6305(6) 0.0595(18) Uani d . 1 1 . .
H H28 0.3738 -0.1655 0.6123 0.071 Uiso calc R 1 1 . .
C C5 0.3892(2) 0.3961(5) 0.8918(6) 0.0566(17) Uani d . 1 1 . .
C C10 0.48045(17) 0.1579(4) 0.8934(5) 0.0486(15) Uani d . 1 1 . .
H H10 0.4998 0.1161 0.9087 0.058 Uiso calc R 1 1 . .
C C32 0.4242(2) 0.3874(4) 0.3480(7) 0.0584(17) Uani d . 1 1 . .
H H32 0.4319 0.4201 0.2911 0.070 Uiso calc R 1 1 . .
C C34 0.37750(17) 0.3047(4) 0.4163(6) 0.0481(14) Uani d . 1 1 . .
C C3 0.3336(2) 0.4388(5) 0.7571(8) 0.074(2) Uani d . 1 1 . .
H H3 0.3122 0.4752 0.7354 0.088 Uiso calc R 1 1 . .

loop_
_atom_site_aniso_label
_atom_site_aniso_U_11
_atom_site_aniso_U_22
_atom_site_aniso_U_33
_atom_site_aniso_U_12
_atom_site_aniso_U_13
_atom_site_aniso_U_23
ClA 0.0410(10) 0.0385(10) 0.0390(10) 0.000 -0.0006(8) 0.000
O1A 0.106(5) 0.182(9) 0.104(5) 0.037(6) -0.021(4) -0.086(6)
O2A 0.059(3) 0.079(4) 0.161(7) -0.008(3) 0.035(4) 0.029(4)
ClBA 0.045(3) 0.035(3) 0.029(3) -0.007(2) -0.002(3) 0.001(2)
O1BA 0.040(5) 0.052(7) 0.055(7) 0.002(5) 0.012(5) -0.014(6)
O2BA 0.053(7) 0.079(8) 0.060(7) -0.014(7) 0.027(6) 0.010(6)
O3BA 0.068(6) 0.043(4) 0.055(6) 0.000 -0.017(5) 0.000
O4BA 0.053(8) 0.074(8) 0.066(7) -0.010(7) 0.012(6) -0.033(7)
ClBB 0.050(4) 0.026(3) 0.016(3) 0.000 -0.004(3) 0.000
O1BB 0.050(6) 0.043(6) 0.043(5) -0.009(4) 0.008(4) -0.007(4)
O2BB 0.033(6) 0.035(5) 0.036(6) 0.002(4) 0.008(4) 0.002(4)
O3BB 0.043(6) 0.046(6) 0.045(6) -0.007(4) 0.015(4) -0.007(4)
O4BB 0.051(6) 0.045(6) 0.043(5) 0.007(4) 0.005(4) 0.006(4)
ClCA 0.0446(18) 0.0573(19) 0.0324(15) -0.0289(13) 0.0166(12) -0.0096(11)
ClCB 0.112(7) 0.231(10) 0.155(8) -0.029(7) 0.029(6) -0.011(7)
Ru1 0.0236(3) 0.0438(3) 0.0511(3) -0.00316(17) 0.00957(19) -0.0083(2)
N8 0.029(2) 0.052(3) 0.044(3) -0.011(2) 0.0141(19) -0.007(2)
N36 0.027(2) 0.046(3) 0.062(3) 0.0037(19) 0.006(2) -0.009(2)
N29 0.031(2) 0.036(2) 0.055(3) 0.0039(18) 0.011(2) -0.005(2)
N22 0.027(2) 0.062(3) 0.054(3) -0.011(2) 0.011(2) -0.008(3)
C26 0.033(3) 0.069(4) 0.052(4) -0.009(3) 0.005(3) 0.012(3)
N1 0.033(2) 0.054(3) 0.072(4) -0.006(2) 0.022(2) -0.015(3)
C31 0.044(3) 0.036(3) 0.076(4) 0.002(2) 0.020(3) -0.001(3)
C25 0.041(3) 0.083(5) 0.056(4) -0.019(3) 0.010(3) 0.008(4)
C17 0.039(3) 0.049(3) 0.047(3) 0.009(3) 0.008(2) 0.002(3)
C7 0.036(3) 0.057(4) 0.053(3) -0.020(3) 0.021(3) -0.013(3)
C16 0.029(2) 0.039(3) 0.038(3) 0.001(2) 0.003(2) -0.001(2)
N15 0.026(2) 0.041(2) 0.042(2) 0.0037(18) 0.0020(18) 0.001(2)
C35 0.033(3) 0.045(3) 0.070(4) 0.010(2) 0.001(3) -0.008(3)
C30 0.035(3) 0.033(3) 0.054(3) 0.001(2) 0.011(2) -0.006(2)
C27 0.048(4) 0.059(4) 0.067(4) -0.008(3) 0.008(3) 0.021(3)
C11 0.053(4) 0.074(5) 0.037(3) -0.026(3) 0.014(3) 0.002(3)
C37 0.025(3) 0.053(4) 0.085(5) 0.003(3) 0.002(3) -0.018(3)
C39 0.041(4) 0.076(5) 0.098(6) 0.019(4) -0.021(4) -0.015(4)
C12 0.053(4) 0.063(4) 0.045(3) -0.030(3) 0.023(3) -0.009(3)
C40 0.044(4) 0.062(5) 0.080(5) 0.011(3) -0.010(4) 0.012(4)
C21 0.028(3) 0.054(4) 0.049(3) -0.006(2) 0.004(2) 0.001(3)
C41 0.071(5) 0.087(6) 0.079(6) 0.010(5) -0.022(4) 0.013(5)
C18 0.043(3) 0.043(3) 0.063(4) 0.011(3) 0.006(3) 0.005(3)
C14 0.080(5) 0.068(5) 0.065(5) -0.034(4) 0.044(4) -0.024(4)
C2 0.039(3) 0.058(4) 0.098(6) -0.005(3) 0.026(3) -0.023(4)
C4 0.063(5) 0.065(5) 0.097(6) -0.023(4) 0.043(4) -0.035(4)
C9 0.034(3) 0.055(4) 0.046(3) -0.008(3) 0.012(2) 0.003(3)
C13 0.067(4) 0.076(5) 0.052(4) -0.028(4) 0.025(3) -0.021(4)
C6 0.041(3) 0.056(4) 0.059(4) -0.016(3) 0.027(3) -0.016(3)
C19 0.036(3) 0.042(3) 0.053(3) 0.006(2) 0.001(2) 0.010(3)
C20 0.026(2) 0.043(3) 0.042(3) -0.004(2) 0.000(2) 0.000(2)
C38 0.031(3) 0.062(4) 0.101(6) 0.011(3) -0.005(3) -0.018(4)
C24 0.035(3) 0.094(6) 0.058(4) -0.019(3) 0.019(3) -0.007(4)
C42 0.081(6) 0.078(6) 0.071(5) 0.015(5) 0.002(4) 0.022(4)
C33 0.057(4) 0.052(4) 0.065(4) 0.012(3) 0.007(3) 0.006(3)
C23 0.032(3) 0.079(5) 0.066(4) -0.014(3) 0.018(3) -0.020(4)
C28 0.053(4) 0.046(4) 0.074(5) 0.004(3) 0.000(3) 0.014(3)
C5 0.051(4) 0.060(4) 0.069(4) -0.017(3) 0.038(3) -0.018(3)
C10 0.041(3) 0.065(4) 0.040(3) -0.016(3) 0.007(2) 0.008(3)
C32 0.060(4) 0.047(4) 0.072(5) 0.002(3) 0.022(4) 0.008(3)
C34 0.037(3) 0.041(3) 0.062(4) 0.007(2) 0.004(3) 0.001(3)
C3 0.049(4) 0.059(4) 0.123(7) 0.001(3) 0.040(4) -0.027(5)

loop_
_atom_type_symbol
_atom_type_description
_atom_type_scat_dispersion_real
_atom_type_scat_dispersion_imag
_atom_type_scat_source
C C 0.0033 0.0016 'International Tables Vol C Tables 4.2.6.8 and 6.1.1.4'
H H 0.0000 0.0000 'International Tables Vol C Tables 4.2.6.8 and 6.1.1.4'
N N 0.0061 0.0033 'International Tables Vol C Tables 4.2.6.8 and 6.1.1.4'
O O 0.0106 0.0060 'International Tables Vol C Tables 4.2.6.8 and 6.1.1.4'
Cl Cl 0.1484 0.1585 'International Tables Vol C Tables 4.2.6.8 and 6.1.1.4'
Ru Ru -1.2594 0.8363 'International Tables Vol C Tables 4.2.6.8 and 6.1.1.4'

loop_
_geom_angle_atom_site_label_1
_geom_angle_atom_site_label_2
_geom_angle_atom_site_label_3
_geom_angle_site_symmetry_1
_geom_angle_site_symmetry_3
_geom_angle
O1A ClA O1A . 2_657 110.5(9)
O1A ClA O2A . . 109.5(6)
O1A ClA O2A 2_657 . 108.3(4)
O1A ClA O2A . 2_657 108.3(4)
O1A ClA O2A 2_657 2_657 109.5(6)
O2A ClA O2A . 2_657 110.8(6)
O4BA ClBA O1BA . . 109.48(6)
O4BA ClBA O3BA . . 109.49(6)
O1BA ClBA O3BA . . 109.48(6)
O4BA ClBA O2BA . . 109.48(6)
O1BA ClBA O2BA . . 109.47(6)
O3BA ClBA O2BA . . 109.44(6)
O1BB ClBB O3BB . . 109.7(2)
O1BB ClBB O2BB . . 109.7(2)
O3BB ClBB O2BB . . 109.7(2)
O1BB ClBB O4BB . . 108.4(12)
O3BB ClBB O4BB . . 109.7(2)
O2BB ClBB O4BB . . 109.7(3)
O2CA ClCA O4CA . . 109.52(6)
O2CA ClCA O3CA . . 109.50(6)
O4CA ClCA O3CA . . 109.46(6)
O2CA ClCA O1CA . . 109.49(6)
O4CA ClCA O1CA . . 109.44(6)
O3CA ClCA O1CA . . 109.43(6)
O4CB ClCB O1CB . . 110.1(15)
O4CB ClCB O2CB . . 109.4(3)
O1CB ClCB O2CB . . 109.4(3)
O4CB ClCB O3CB . . 109.3(3)
O1CB ClCB O3CB . . 109.3(3)
O2CB ClCB O3CB . . 109.3(3)
N22 Ru1 N36 . . 93.6(2)
N22 Ru1 N1 . . 94.6(2)
N36 Ru1 N1 . . 96.9(2)
N22 Ru1 N15 . . 80.5(2)
N36 Ru1 N15 . . 88.90(18)
N1 Ru1 N15 . . 172.6(2)
N22 Ru1 N8 . . 87.27(19)
N36 Ru1 N8 . . 176.5(2)
N1 Ru1 N8 . . 79.6(2)
N15 Ru1 N8 . . 94.60(18)
N22 Ru1 N29 . . 172.08(19)
N36 Ru1 N29 . . 79.7(2)
N1 Ru1 N29 . . 90.4(2)
N15 Ru1 N29 . . 95.09(18)
N8 Ru1 N29 . . 99.70(19)
C9 N8 C7 . . 116.8(5)
C9 N8 Ru1 . . 129.3(4)
C7 N8 Ru1 . . 113.4(4)
C37 N36 C35 . . 117.9(6)
C37 N36 Ru1 . . 128.2(5)
C35 N36 Ru1 . . 113.8(4)
C30 N29 C34 . . 117.9(5)
C30 N29 Ru1 . . 128.8(4)
C34 N29 Ru1 . . 113.3(4)
C23 N22 C21 . . 117.3(6)
C23 N22 Ru1 . . 129.6(5)
C21 N22 Ru1 . . 113.0(4)
C25 C26 C21 . . 117.5(7)
C25 C26 C27 . . 125.0(7)
C21 C26 C27 . . 117.5(6)
C2 N1 C6 . . 117.9(6)
C2 N1 Ru1 . . 128.1(5)
C6 N1 Ru1 . . 114.0(4)
C32 C31 C30 . . 119.8(6)
C32 C31 H31 . . 120.1
C30 C31 H31 . . 120.1
C24 C25 C26 . . 120.0(7)
C24 C25 H25 . . 120.0
C26 C25 H25 . . 120.0
C18 C17 C16 . . 120.2(6)
C18 C17 H17 . . 119.9
C16 C17 H17 . . 119.9
N8 C7 C12 . . 123.3(6)
N8 C7 C6 . . 116.3(6)
C12 C7 C6 . . 120.4(6)
N15 C16 C17 . . 122.3(5)
N15 C16 H16 . . 118.9
C17 C16 H16 . . 118.9
C16 N15 C20 . . 117.7(5)
C16 N15 Ru1 . . 129.2(4)
C20 N15 Ru1 . . 113.1(4)
N36 C35 C40 . . 123.5(6)
N36 C35 C34 . . 117.1(6)
C40 C35 C34 . . 119.4(7)
N29 C30 C31 . . 122.2(6)
N29 C30 H30 . . 118.9
C31 C30 H30 . . 118.9
C28 C27 C26 . . 122.4(6)
C28 C27 H27 . . 118.8
C26 C27 H27 . . 118.8
C10 C11 C12 . . 119.2(6)
C10 C11 H11 . . 120.4
C12 C11 H11 . . 120.4
N36 C37 C38 . . 122.9(8)
N36 C37 H37 . . 118.5
C38 C37 H37 . . 118.5
C38 C39 C40 . . 119.4(7)
C38 C39 H39 . . 120.3
C40 C39 H39 . . 120.3
C11 C12 C7 . . 117.5(6)
C11 C12 C13 . . 124.4(7)
C7 C12 C13 . . 118.0(7)
C35 C40 C41 . . 118.4(7)
C35 C40 C39 . . 116.7(8)
C41 C40 C39 . . 125.0(8)
N22 C21 C26 . . 122.5(6)
N22 C21 C20 . . 116.3(5)
C26 C21 C20 . . 121.1(6)
C42 C41 C40 . . 122.2(7)
C42 C41 H41 . . 118.9
C40 C41 H41 . . 118.9
C17 C18 C19 . . 119.2(6)
C17 C18 H18 . . 120.4
C19 C18 H18 . . 120.4
C13 C14 C5 . . 121.6(7)
C13 C14 H14 . . 119.2
C5 C14 H14 . . 119.2
N1 C2 C3 . . 120.6(8)
N1 C2 H2 . . 119.7
C3 C2 H2 . . 119.7
C3 C4 C5 . . 119.2(7)
C3 C4 H4 . . 120.4
C5 C4 H4 . . 120.4
N8 C9 C10 . . 123.2(6)
N8 C9 H9 . . 118.4
C10 C9 H9 . . 118.4
C14 C13 C12 . . 121.3(7)
C14 C13 H13 . . 119.4
C12 C13 H13 . . 119.4
N1 C6 C5 . . 123.4(6)
N1 C6 C7 . . 116.3(5)
C5 C6 C7 . . 120.3(6)
C20 C19 C18 . . 117.4(6)
C20 C19 C28 . . 118.3(6)
C18 C19 C28 . . 124.3(6)
N15 C20 C19 . . 123.1(5)
N15 C20 C21 . . 117.1(5)
C19 C20 C21 . . 119.8(5)
C39 C38 C37 . . 119.6(7)
C39 C38 H38 . . 120.2
C37 C38 H38 . . 120.2
C25 C24 C23 . . 120.2(7)
C25 C24 H24 . . 119.9
C23 C24 H24 . . 119.9
C41 C42 C33 . . 121.3(8)
C41 C42 H42 . . 119.4
C33 C42 H42 . . 119.4
C32 C33 C34 . . 117.3(6)
C32 C33 C42 . . 124.5(8)
C34 C33 C42 . . 118.1(7)
N22 C23 C24 . . 122.4(7)
N22 C23 H23 . . 118.8
C24 C23 H23 . . 118.8
C27 C28 C19 . . 120.9(7)
C27 C28 H28 . . 119.6
C19 C28 H28 . . 119.6
C4 C5 C6 . . 117.1(7)
C4 C5 C14 . . 124.4(7)
C6 C5 C14 . . 118.5(7)
C11 C10 C9 . . 119.9(7)
C11 C10 H10 . . 120.0
C9 C10 H10 . . 120.0
C31 C32 C33 . . 119.4(7)
C31 C32 H32 . . 120.3
C33 C32 H32 . . 120.3
N29 C34 C33 . . 123.2(6)
N29 C34 C35 . . 116.1(6)
C33 C34 C35 . . 120.7(6)
C4 C3 C2 . . 121.5(8)
C4 C3 H3 . . 119.2
C2 C3 H3 . . 119.2

loop_
_geom_bond_atom_site_label_1
_geom_bond_atom_site_label_2
_geom_bond_site_symmetry_2
_geom_bond_distance
ClA O1A . 1.389(6)
ClA O1A 2_657 1.389(6)
ClA O2A . 1.402(6)
ClA O2A 2_657 1.402(6)
ClBA O4BA . 1.4398(8)
ClBA O1BA . 1.4399(8)
ClBA O3BA . 1.4400(8)
ClBA O2BA . 1.4401(8)
ClBB O1BB . 1.4399(8)
ClBB O3BB . 1.4399(8)
ClBB O2BB . 1.4401(8)
ClBB O4BB . 1.4402(11)
ClCA O2CA . 1.4399(8)
ClCA O4CA . 1.4402(9)
ClCA O3CA . 1.4405(8)
ClCA O1CA . 1.4407(8)
ClCB O4CB . 1.4400(11)
ClCB O1CB . 1.4400(8)
ClCB O2CB . 1.4400(8)
ClCB O3CB . 1.4403(8)
Ru1 N22 . 2.053(5)
Ru1 N36 . 2.058(5)
Ru1 N1 . 2.059(5)
Ru1 N15 . 2.063(5)
Ru1 N8 . 2.067(5)
Ru1 N29 . 2.068(5)
N8 C9 . 1.329(8)
N8 C7 . 1.376(8)
N36 C37 . 1.334(8)
N36 C35 . 1.349(9)
N29 C30 . 1.335(7)
N29 C34 . 1.368(8)
N22 C23 . 1.346(8)
N22 C21 . 1.383(8)
C26 C25 . 1.410(10)
C26 C21 . 1.410(9)
C26 C27 . 1.410(11)
N1 C2 . 1.340(9)
N1 C6 . 1.370(8)
C31 C32 . 1.378(10)
C31 C30 . 1.406(9)
C31 H31 . 0.9500
C25 C24 . 1.346(11)
C25 H25 . 0.9500
C17 C18 . 1.361(9)
C17 C16 . 1.388(8)
C17 H17 . 0.9500
C7 C12 . 1.405(9)
C7 C6 . 1.424(10)
C16 N15 . 1.339(7)
C16 H16 . 0.9500
N15 C20 . 1.363(7)
C35 C40 . 1.413(10)
C35 C34 . 1.427(9)
C30 H30 . 0.9500
C27 C28 . 1.350(11)
C27 H27 . 0.9500
C11 C10 . 1.373(10)
C11 C12 . 1.393(11)
C11 H11 . 0.9500
C37 C38 . 1.399(10)
C37 H37 . 0.9500
C39 C38 . 1.366(13)
C39 C40 . 1.421(12)
C39 H39 . 0.9500
C12 C13 . 1.440(10)
C40 C41 . 1.415(13)
C21 C20 . 1.426(8)
C41 C42 . 1.347(13)
C41 H41 . 0.9500
C18 C19 . 1.409(9)
C18 H18 . 0.9500
C14 C13 . 1.347(12)
C14 C5 . 1.426(11)
C14 H14 . 0.9500
C2 C3 . 1.393(10)
C2 H2 . 0.9500
C4 C3 . 1.365(12)
C4 C5 . 1.387(11)
C4 H4 . 0.9500
C9 C10 . 1.392(8)
C9 H9 . 0.9500
C13 H13 . 0.9500
C6 C5 . 1.403(9)
C19 C20 . 1.392(8)
C19 C28 . 1.444(9)
C38 H38 . 0.9500
C24 C23 . 1.409(10)
C24 H24 . 0.9500
C42 C33 . 1.421(11)
C42 H42 . 0.9500
C33 C32 . 1.401(10)
C33 C34 . 1.409(10)
C23 H23 . 0.9500
C28 H28 . 0.9500
C10 H10 . 0.9500
C32 H32 . 0.9500
C3 H3 . 0.9500
